data_4324091
loop_
_publ_author_name
'G\'eza Szigethy'
'Alan F. Heyduk'

_publ_section_title
;
 Steric and Electronic Consequences of Flexibility in a Tetradentate
 Redox-Active Ligand: Ti(IV) and Zr(IV) Complexes
;
_journal_name_full 'Inorganic Chemistry'
_journal_page_first 125
_journal_page_last 135
_journal_paper_doi 10.1021/ic101468p
_journal_volume 50
_journal_year 2011
_chemical_formula_moiety 'C18 H32 Cl2 N4 O2 Zr'
_chemical_formula_sum 'C18 H32 Cl2 N4 O2 Zr'
_chemical_formula_weight 498.60
_chemical_name_common 'Zirconium (N2N2) Dichloride complex'
_chemical_name_systematic
; 
 ? 
;
_space_group_IT_number 19
_symmetry_cell_setting orthorhombic
_symmetry_space_group_name_Hall 'P 2ac 2ab'
_symmetry_space_group_name_H-M 'P 21 21 21'
_atom_sites_solution_hydrogens geom
_atom_sites_solution_primary direct
_atom_sites_solution_secondary difmap
_audit_creation_method SHELXTL-97
_cell_angle_alpha 90.00
_cell_angle_beta 90.00
_cell_angle_gamma 90.00
_cell_formula_units_Z 4
_cell_length_a 8.0438(4)
_cell_length_b 10.2298(5)
_cell_length_c 27.4376(14)
_cell_measurement_reflns_used 9912
_cell_measurement_temperature 153(2)
_cell_measurement_theta_max 28.44
_cell_measurement_theta_min 2.48
_cell_volume 2257.7(2)
_computing_cell_refinement 'Bruker SMART'
_computing_data_collection 'Bruker SMART'
_computing_data_reduction 'Bruker SAINT'
_computing_molecular_graphics 'Bruker SHELXTL'
_computing_publication_material 'Bruker SHELXTL'
_computing_structure_refinement 'SHELXL-97 (Sheldrick, 1997)'
_computing_structure_solution 'SHELXS-97 (Sheldrick, 1990)'
_diffrn_ambient_temperature 153(2)
_diffrn_measured_fraction_theta_full 0.958
_diffrn_measured_fraction_theta_max 0.958
_diffrn_measurement_device_type 'CCD area detector'
_diffrn_measurement_method 'phi and omega scans'
_diffrn_radiation_monochromator graphite
_diffrn_radiation_source 'fine-focus sealed tube'
_diffrn_radiation_type MoK\a
_diffrn_radiation_wavelength 0.71073
_diffrn_reflns_av_R_equivalents 0.0171
_diffrn_reflns_av_sigmaI/netI 0.0122
_diffrn_reflns_limit_h_max 10
_diffrn_reflns_limit_h_min -10
_diffrn_reflns_limit_k_max 12
_diffrn_reflns_limit_k_min -13
_diffrn_reflns_limit_l_max 36
_diffrn_reflns_limit_l_min -36
_diffrn_reflns_number 26229
_diffrn_reflns_theta_full 28.51
_diffrn_reflns_theta_max 28.51
_diffrn_reflns_theta_min 1.48
_diffrn_standards_number 0
_exptl_absorpt_coefficient_mu 0.743
_exptl_absorpt_correction_T_max 0.9082
_exptl_absorpt_correction_T_min 0.8482
_exptl_absorpt_correction_type multi-scan
_exptl_absorpt_process_details 'Bruker SADABS'
_exptl_crystal_colour red
_exptl_crystal_density_diffrn 1.467
_exptl_crystal_density_meas ?
_exptl_crystal_density_method 'not measured'
_exptl_crystal_description block
_exptl_crystal_F_000 1032
_exptl_crystal_size_max 0.23
_exptl_crystal_size_mid 0.19
_exptl_crystal_size_min 0.13
_refine_diff_density_max 0.301
_refine_diff_density_min -0.227
_refine_diff_density_rms 0.047
_refine_ls_abs_structure_details 'Flack H D (1983), Acta Cryst. A39, 876-881'
_refine_ls_abs_structure_Flack 0.365(19)
_refine_ls_extinction_method none
_refine_ls_goodness_of_fit_ref 1.077
_refine_ls_hydrogen_treatment constr
_refine_ls_matrix_type full
_refine_ls_number_parameters 247
_refine_ls_number_reflns 5364
_refine_ls_number_restraints 0
_refine_ls_restrained_S_all 1.077
_refine_ls_R_factor_all 0.0169
_refine_ls_R_factor_gt 0.0166
_refine_ls_shift/su_max 0.002
_refine_ls_shift/su_mean 0.000
_refine_ls_structure_factor_coef Fsqd
_refine_ls_weighting_details 'calc w=1/[\s^2^(Fo^2^)+(0.0265P)^2^+0.5149P] where P=(Fo^2^+2Fc^2^)/3'
_refine_ls_weighting_scheme calc
_refine_ls_wR_factor_gt 0.0437
_refine_ls_wR_factor_ref 0.0439
_reflns_number_gt 5298
_reflns_number_total 5364
_reflns_threshold_expression >2sigma(I)
_cod_data_source_file ic101468p_si_002_2.cif
_cod_data_source_block afh214
_cod_depositor_comments
;
The following automatic conversions were performed:

'_exptl_crystal_density_meas' value 'not measured' was changed to '?'
- the value is perceived as not measured.

Automatic conversion script
Id: cif_fix_values 3008 2015-01-20 13:52:24Z robertas 
;
_cod_database_code 4324091

loop_
_symmetry_equiv_pos_as_xyz
'x, y, z'
'-x+1/2, -y, z+1/2'
'-x, y+1/2, -z+1/2'
'x+1/2, -y+1/2, -z'

loop_
_atom_site_label
_atom_site_type_symbol
_atom_site_fract_x
_atom_site_fract_y
_atom_site_fract_z
_atom_site_U_iso_or_equiv
_atom_site_adp_type
_atom_site_occupancy
_atom_site_symmetry_multiplicity
_atom_site_calc_flag
_atom_site_refinement_flags
_atom_site_disorder_assembly
_atom_site_disorder_group
Zr1 Zr 0.301188(15) 0.832710(12) 0.145288(4) 0.01351(4) Uani 1 1 d . . .
O1 O -0.15518(13) 1.36814(10) 0.09422(4) 0.0205(2) Uani 1 1 d . . .
O2 O -0.01342(14) 1.32713(11) 0.01181(4) 0.0242(2) Uani 1 1 d . . .
N1 N 0.11899(14) 0.97327(11) 0.16109(4) 0.0150(2) Uani 1 1 d . . .
N2 N 0.26939(14) 0.93982(11) 0.08111(4) 0.0147(2) Uani 1 1 d . . .
N3 N 0.45864(15) 0.96576(12) 0.20186(4) 0.0178(2) Uani 1 1 d . . .
N4 N 0.18179(15) 0.65955(12) 0.09783(4) 0.0192(2) Uani 1 1 d . . .
C1 C 0.07954(17) 1.06687(13) 0.12563(5) 0.0148(2) Uani 1 1 d . . .
C2 C 0.15805(16) 1.04508(13) 0.08048(5) 0.0144(2) Uani 1 1 d . . .
C3 C 0.12594(18) 1.12945(14) 0.04134(5) 0.0170(3) Uani 1 1 d . . .
H3 H 0.1759 1.1135 0.0105 0.020 Uiso 1 1 calc R . .
C4 C 0.02150(18) 1.23622(14) 0.04742(5) 0.0175(3) Uani 1 1 d . . .
C5 C -0.05470(17) 1.25916(14) 0.09247(5) 0.0169(3) Uani 1 1 d . . .
C6 C -0.02560(16) 1.17565(14) 0.13134(5) 0.0163(3) Uani 1 1 d . . .
H6 H -0.0768 1.1920 0.1619 0.020 Uiso 1 1 calc R . .
C7 C -0.2310(2) 1.39687(14) 0.13974(6) 0.0262(3) Uani 1 1 d . . .
H7A H -0.3077 1.3262 0.1485 0.039 Uiso 1 1 calc R . .
H7B H -0.2926 1.4793 0.1372 0.039 Uiso 1 1 calc R . .
H7C H -0.1451 1.4049 0.1649 0.039 Uiso 1 1 calc R . .
C8 C 0.0576(3) 1.3057(2) -0.03475(6) 0.0385(5) Uani 1 1 d . . .
H8A H 0.1791 1.3077 -0.0321 0.058 Uiso 1 1 calc R . .
H8B H 0.0206 1.3743 -0.0572 0.058 Uiso 1 1 calc R . .
H8C H 0.0223 1.2202 -0.0471 0.058 Uiso 1 1 calc R . .
C9 C 0.06946(18) 1.00614(14) 0.21118(5) 0.0189(3) Uani 1 1 d . . .
H9A H 0.0529 0.9248 0.2301 0.023 Uiso 1 1 calc R . .
H9B H -0.0372 1.0545 0.2106 0.023 Uiso 1 1 calc R . .
C10 C 0.2019(2) 1.08932(14) 0.23552(5) 0.0215(3) Uani 1 1 d . . .
H10A H 0.1577 1.1231 0.2667 0.026 Uiso 1 1 calc R . .
H10B H 0.2266 1.1654 0.2144 0.026 Uiso 1 1 calc R . .
C11 C 0.36324(19) 1.01548(15) 0.24548(5) 0.0209(3) Uani 1 1 d . . .
H11A H 0.4376 1.0738 0.2643 0.025 Uiso 1 1 calc R . .
H11B H 0.3368 0.9398 0.2666 0.025 Uiso 1 1 calc R . .
C12 C 0.5192(2) 1.07826(15) 0.17246(6) 0.0226(3) Uani 1 1 d . . .
H12A H 0.4241 1.1249 0.1585 0.034 Uiso 1 1 calc R . .
H12B H 0.5909 1.0462 0.1462 0.034 Uiso 1 1 calc R . .
H12C H 0.5825 1.1378 0.1934 0.034 Uiso 1 1 calc R . .
C13 C 0.60562(19) 0.89723(15) 0.22283(6) 0.0238(3) Uani 1 1 d . . .
H13A H 0.5681 0.8225 0.2423 0.036 Uiso 1 1 calc R . .
H13B H 0.6680 0.9578 0.2436 0.036 Uiso 1 1 calc R . .
H13C H 0.6774 0.8663 0.1964 0.036 Uiso 1 1 calc R . .
C14 C 0.32620(18) 0.89056(13) 0.03346(5) 0.0173(3) Uani 1 1 d . . .
H14A H 0.4417 0.8580 0.0363 0.021 Uiso 1 1 calc R . .
H14B H 0.3251 0.9626 0.0094 0.021 Uiso 1 1 calc R . .
C15 C 0.21318(19) 0.78028(14) 0.01601(5) 0.0210(3) Uani 1 1 d . . .
H15A H 0.0962 0.8100 0.0179 0.025 Uiso 1 1 calc R . .
H15B H 0.2383 0.7616 -0.0186 0.025 Uiso 1 1 calc R . .
C16 C 0.23127(19) 0.65482(15) 0.04518(5) 0.0223(3) Uani 1 1 d . . .
H16A H 0.1641 0.5863 0.0290 0.027 Uiso 1 1 calc R . .
H16B H 0.3490 0.6269 0.0434 0.027 Uiso 1 1 calc R . .
C17 C 0.2193(2) 0.52614(14) 0.11728(6) 0.0269(3) Uani 1 1 d . . .
H17A H 0.1881 0.5219 0.1518 0.040 Uiso 1 1 calc R . .
H17B H 0.3384 0.5083 0.1139 0.040 Uiso 1 1 calc R . .
H17C H 0.1558 0.4609 0.0989 0.040 Uiso 1 1 calc R . .
C18 C -0.00120(18) 0.68142(16) 0.10146(6) 0.0232(3) Uani 1 1 d . . .
H18A H -0.0286 0.7682 0.0886 0.035 Uiso 1 1 calc R . .
H18B H -0.0355 0.6759 0.1357 0.035 Uiso 1 1 calc R . .
H18C H -0.0597 0.6145 0.0825 0.035 Uiso 1 1 calc R . .
Cl1 Cl 0.22101(5) 0.70233(3) 0.218579(13) 0.02277(7) Uani 1 1 d . . .
Cl2 Cl 0.57435(4) 0.74274(4) 0.118954(13) 0.02249(8) Uani 1 1 d . . .

loop_
_atom_site_aniso_label
_atom_site_aniso_U_11
_atom_site_aniso_U_22
_atom_site_aniso_U_33
_atom_site_aniso_U_23
_atom_site_aniso_U_13
_atom_site_aniso_U_12
Zr1 0.01250(6) 0.01262(6) 0.01543(6) 0.00181(5) -0.00004(5) 0.00012(5)
O1 0.0215(5) 0.0165(5) 0.0235(5) 0.0009(4) 0.0025(4) 0.0066(4)
O2 0.0278(5) 0.0258(5) 0.0190(5) 0.0078(5) 0.0026(4) 0.0110(5)
N1 0.0147(5) 0.0161(5) 0.0142(5) 0.0014(4) 0.0019(4) 0.0000(4)
N2 0.0142(5) 0.0147(5) 0.0153(5) -0.0009(4) 0.0013(4) 0.0013(4)
N3 0.0175(6) 0.0176(6) 0.0183(6) 0.0010(4) -0.0006(5) -0.0016(5)
N4 0.0175(5) 0.0145(5) 0.0258(6) 0.0018(5) -0.0022(5) -0.0022(5)
C1 0.0133(6) 0.0145(6) 0.0166(6) 0.0004(5) -0.0004(5) -0.0020(5)
C2 0.0128(6) 0.0138(6) 0.0166(6) -0.0002(5) -0.0007(5) -0.0007(5)
C3 0.0176(6) 0.0189(6) 0.0145(6) 0.0017(5) 0.0009(5) 0.0017(5)
C4 0.0178(6) 0.0176(7) 0.0172(6) 0.0034(5) -0.0013(5) 0.0013(5)
C5 0.0141(6) 0.0145(6) 0.0221(7) -0.0013(5) -0.0011(5) 0.0019(5)
C6 0.0148(6) 0.0169(6) 0.0171(6) -0.0016(5) 0.0012(4) 0.0002(5)
C7 0.0287(8) 0.0181(7) 0.0320(8) 0.0018(6) 0.0121(7) 0.0068(6)
C8 0.0457(10) 0.0472(11) 0.0227(8) 0.0154(8) 0.0110(7) 0.0267(9)
C9 0.0193(7) 0.0212(7) 0.0163(6) 0.0017(5) 0.0032(5) 0.0027(6)
C10 0.0253(7) 0.0233(7) 0.0160(6) -0.0025(5) 0.0022(6) 0.0010(7)
C11 0.0236(7) 0.0233(7) 0.0157(6) -0.0005(5) -0.0013(5) -0.0017(6)
C12 0.0246(7) 0.0215(7) 0.0217(7) 0.0028(6) 0.0009(6) -0.0066(6)
C13 0.0198(7) 0.0255(7) 0.0262(7) -0.0009(6) -0.0072(6) 0.0003(6)
C14 0.0179(7) 0.0164(6) 0.0175(6) -0.0006(5) 0.0027(5) 0.0016(5)
C15 0.0223(7) 0.0230(7) 0.0178(6) -0.0041(5) -0.0007(6) -0.0005(6)
C16 0.0242(7) 0.0185(7) 0.0243(7) -0.0050(6) -0.0015(5) -0.0012(6)
C17 0.0297(8) 0.0146(6) 0.0364(8) 0.0023(6) -0.0059(7) -0.0032(6)
C18 0.0165(6) 0.0241(7) 0.0292(7) 0.0013(6) -0.0015(5) -0.0041(6)
Cl1 0.02347(17) 0.02168(16) 0.02316(16) 0.00927(13) 0.00068(13) -0.00243(13)
Cl2 0.01515(15) 0.02520(17) 0.02712(17) -0.00323(14) -0.00017(13) 0.00440(13)

loop_
_atom_type_symbol
_atom_type_description
_atom_type_scat_dispersion_real
_atom_type_scat_dispersion_imag
_atom_type_scat_source
C C 0.0033 0.0016 'International Tables Vol C Tables 4.2.6.8 and 6.1.1.4'
H H 0.0000 0.0000 'International Tables Vol C Tables 4.2.6.8 and 6.1.1.4'
N N 0.0061 0.0033 'International Tables Vol C Tables 4.2.6.8 and 6.1.1.4'
O O 0.0106 0.0060 'International Tables Vol C Tables 4.2.6.8 and 6.1.1.4'
Cl Cl 0.1484 0.1585 'International Tables Vol C Tables 4.2.6.8 and 6.1.1.4'
Zr Zr -2.9673 0.5597 'International Tables Vol C Tables 4.2.6.8 and 6.1.1.4'

loop_
_geom_angle_atom_site_label_1
_geom_angle_atom_site_label_2
_geom_angle_atom_site_label_3
_geom_angle
_geom_angle_site_symmetry_1
_geom_angle_site_symmetry_3
_geom_angle_publ_flag
N2 Zr1 N1 74.30(4) . . ?
N2 Zr1 N4 83.16(4) . . ?
N1 Zr1 N4 109.79(4) . . ?
N2 Zr1 N3 108.02(4) . . ?
N1 Zr1 N3 81.24(4) . . ?
N4 Zr1 N3 166.44(4) . . ?
N2 Zr1 Cl2 93.29(3) . . ?
N1 Zr1 Cl2 158.40(3) . . ?
N4 Zr1 Cl2 85.57(3) . . ?
N3 Zr1 Cl2 86.12(3) . . ?
N2 Zr1 Cl1 157.94(3) . . ?
N1 Zr1 Cl1 91.10(3) . . ?
N4 Zr1 Cl1 86.52(3) . . ?
N3 Zr1 Cl1 85.36(3) . . ?
Cl2 Zr1 Cl1 105.318(13) . . ?
C5 O1 C7 116.73(11) . . ?
C4 O2 C8 116.92(12) . . ?
C1 N1 C9 115.56(11) . . ?
C1 N1 Zr1 118.86(9) . . ?
C9 N1 Zr1 122.64(9) . . ?
C2 N2 C14 116.75(11) . . ?
C2 N2 Zr1 119.46(8) . . ?
C14 N2 Zr1 122.03(8) . . ?
C13 N3 C12 108.27(12) . . ?
C13 N3 C11 104.82(11) . . ?
C12 N3 C11 109.62(11) . . ?
C13 N3 Zr1 113.45(9) . . ?
C12 N3 Zr1 104.98(9) . . ?
C11 N3 Zr1 115.56(9) . . ?
C16 N4 C18 109.33(12) . . ?
C16 N4 C17 105.12(12) . . ?
C18 N4 C17 108.16(12) . . ?
C16 N4 Zr1 116.14(9) . . ?
C18 N4 Zr1 104.35(9) . . ?
C17 N4 Zr1 113.53(9) . . ?
C6 C1 N1 126.82(12) . . ?
C6 C1 C2 119.53(12) . . ?
N1 C1 C2 113.65(12) . . ?
N2 C2 C3 126.92(12) . . ?
N2 C2 C1 113.42(12) . . ?
C3 C2 C1 119.59(12) . . ?
C4 C3 C2 120.27(13) . . ?
C4 C3 H3 119.9 . . ?
C2 C3 H3 119.9 . . ?
O2 C4 C3 124.70(13) . . ?
O2 C4 C5 115.07(12) . . ?
C3 C4 C5 120.22(13) . . ?
O1 C5 C6 124.82(13) . . ?
O1 C5 C4 115.05(12) . . ?
C6 C5 C4 120.13(13) . . ?
C5 C6 C1 120.23(12) . . ?
C5 C6 H6 119.9 . . ?
C1 C6 H6 119.9 . . ?
O1 C7 H7A 109.5 . . ?
O1 C7 H7B 109.5 . . ?
H7A C7 H7B 109.5 . . ?
O1 C7 H7C 109.5 . . ?
H7A C7 H7C 109.5 . . ?
H7B C7 H7C 109.5 . . ?
O2 C8 H8A 109.5 . . ?
O2 C8 H8B 109.5 . . ?
H8A C8 H8B 109.5 . . ?
O2 C8 H8C 109.5 . . ?
H8A C8 H8C 109.5 . . ?
H8B C8 H8C 109.5 . . ?
N1 C9 C10 110.44(11) . . ?
N1 C9 H9A 109.6 . . ?
C10 C9 H9A 109.6 . . ?
N1 C9 H9B 109.6 . . ?
C10 C9 H9B 109.6 . . ?
H9A C9 H9B 108.1 . . ?
C9 C10 C11 113.46(12) . . ?
C9 C10 H10A 108.9 . . ?
C11 C10 H10A 108.9 . . ?
C9 C10 H10B 108.9 . . ?
C11 C10 H10B 108.9 . . ?
H10A C10 H10B 107.7 . . ?
N3 C11 C10 117.19(11) . . ?
N3 C11 H11A 108.0 . . ?
C10 C11 H11A 108.0 . . ?
N3 C11 H11B 108.0 . . ?
C10 C11 H11B 108.0 . . ?
H11A C11 H11B 107.2 . . ?
N3 C12 H12A 109.5 . . ?
N3 C12 H12B 109.5 . . ?
H12A C12 H12B 109.5 . . ?
N3 C12 H12C 109.5 . . ?
H12A C12 H12C 109.5 . . ?
H12B C12 H12C 109.5 . . ?
N3 C13 H13A 109.5 . . ?
N3 C13 H13B 109.5 . . ?
H13A C13 H13B 109.5 . . ?
N3 C13 H13C 109.5 . . ?
H13A C13 H13C 109.5 . . ?
H13B C13 H13C 109.5 . . ?
N2 C14 C15 110.26(11) . . ?
N2 C14 H14A 109.6 . . ?
C15 C14 H14A 109.6 . . ?
N2 C14 H14B 109.6 . . ?
C15 C14 H14B 109.6 . . ?
H14A C14 H14B 108.1 . . ?
C16 C15 C14 113.72(12) . . ?
C16 C15 H15A 108.8 . . ?
C14 C15 H15A 108.8 . . ?
C16 C15 H15B 108.8 . . ?
C14 C15 H15B 108.8 . . ?
H15A C15 H15B 107.7 . . ?
N4 C16 C15 117.06(12) . . ?
N4 C16 H16A 108.0 . . ?
C15 C16 H16A 108.0 . . ?
N4 C16 H16B 108.0 . . ?
C15 C16 H16B 108.0 . . ?
H16A C16 H16B 107.3 . . ?
N4 C17 H17A 109.5 . . ?
N4 C17 H17B 109.5 . . ?
H17A C17 H17B 109.5 . . ?
N4 C17 H17C 109.5 . . ?
H17A C17 H17C 109.5 . . ?
H17B C17 H17C 109.5 . . ?
N4 C18 H18A 109.5 . . ?
N4 C18 H18B 109.5 . . ?
H18A C18 H18B 109.5 . . ?
N4 C18 H18C 109.5 . . ?
H18A C18 H18C 109.5 . . ?
H18B C18 H18C 109.5 . . ?

loop_
_geom_bond_atom_site_label_1
_geom_bond_atom_site_label_2
_geom_bond_distance
_geom_bond_site_symmetry_2
_geom_bond_publ_flag
Zr1 N2 2.0896(11) . ?
Zr1 N1 2.0985(12) . ?
Zr1 N4 2.3991(12) . ?
Zr1 N3 2.4220(12) . ?
Zr1 Cl2 2.4894(4) . ?
Zr1 Cl1 2.4977(4) . ?
O1 C5 1.3778(16) . ?
O1 C7 1.4208(18) . ?
O2 C4 1.3778(17) . ?
O2 C8 1.4167(19) . ?
N1 C1 1.4015(17) . ?
N1 C9 1.4699(17) . ?
N2 C2 1.4006(17) . ?
N2 C14 1.4740(17) . ?
N3 C13 1.4901(19) . ?
N3 C12 1.4874(18) . ?
N3 C11 1.5099(18) . ?
N4 C16 1.4993(19) . ?
N4 C18 1.4921(18) . ?
N4 C17 1.4960(18) . ?
C1 C6 1.4065(19) . ?
C1 C2 1.4082(18) . ?
C2 C3 1.4017(18) . ?
C3 C4 1.388(2) . ?
C3 H3 0.9500 . ?
C4 C5 1.399(2) . ?
C5 C6 1.386(2) . ?
C6 H6 0.9500 . ?
C7 H7A 0.9800 . ?
C7 H7B 0.9800 . ?
C7 H7C 0.9800 . ?
C8 H8A 0.9800 . ?
C8 H8B 0.9800 . ?
C8 H8C 0.9800 . ?
C9 C10 1.518(2) . ?
C9 H9A 0.9900 . ?
C9 H9B 0.9900 . ?
C10 C11 1.526(2) . ?
C10 H10A 0.9900 . ?
C10 H10B 0.9900 . ?
C11 H11A 0.9900 . ?
C11 H11B 0.9900 . ?
C12 H12A 0.9800 . ?
C12 H12B 0.9800 . ?
C12 H12C 0.9800 . ?
C13 H13A 0.9800 . ?
C13 H13B 0.9800 . ?
C13 H13C 0.9800 . ?
C14 C15 1.526(2) . ?
C14 H14A 0.9900 . ?
C14 H14B 0.9900 . ?
C15 C16 1.519(2) . ?
C15 H15A 0.9900 . ?
C15 H15B 0.9900 . ?
C16 H16A 0.9900 . ?
C16 H16B 0.9900 . ?
C17 H17A 0.9800 . ?
C17 H17B 0.9800 . ?
C17 H17C 0.9800 . ?
C18 H18A 0.9800 . ?
C18 H18B 0.9800 . ?
C18 H18C 0.9800 . ?

loop_
_geom_torsion_atom_site_label_1
_geom_torsion_atom_site_label_2
_geom_torsion_atom_site_label_3
_geom_torsion_atom_site_label_4
_geom_torsion
_geom_torsion_site_symmetry_1
_geom_torsion_site_symmetry_2
_geom_torsion_site_symmetry_3
_geom_torsion_site_symmetry_4
_geom_torsion_publ_flag
N2 Zr1 N1 C1 -4.63(9) . . . . ?
N4 Zr1 N1 C1 -81.17(10) . . . . ?
N3 Zr1 N1 C1 106.99(10) . . . . ?
Cl2 Zr1 N1 C1 52.12(15) . . . . ?
Cl1 Zr1 N1 C1 -167.87(9) . . . . ?
N2 Zr1 N1 C9 -164.36(11) . . . . ?
N4 Zr1 N1 C9 119.10(10) . . . . ?
N3 Zr1 N1 C9 -52.74(10) . . . . ?
Cl2 Zr1 N1 C9 -107.61(12) . . . . ?
Cl1 Zr1 N1 C9 32.40(10) . . . . ?
N1 Zr1 N2 C2 2.04(9) . . . . ?
N4 Zr1 N2 C2 114.86(10) . . . . ?
N3 Zr1 N2 C2 -73.02(10) . . . . ?
Cl2 Zr1 N2 C2 -160.00(9) . . . . ?
Cl1 Zr1 N2 C2 52.18(15) . . . . ?
N1 Zr1 N2 C14 -162.33(11) . . . . ?
N4 Zr1 N2 C14 -49.51(10) . . . . ?
N3 Zr1 N2 C14 122.61(10) . . . . ?
Cl2 Zr1 N2 C14 35.63(10) . . . . ?
Cl1 Zr1 N2 C14 -112.19(11) . . . . ?
N2 Zr1 N3 C13 -128.75(10) . . . . ?
N1 Zr1 N3 C13 161.01(10) . . . . ?
N4 Zr1 N3 C13 15.8(2) . . . . ?
Cl2 Zr1 N3 C13 -36.55(9) . . . . ?
Cl1 Zr1 N3 C13 69.18(9) . . . . ?
N2 Zr1 N3 C12 -10.73(10) . . . . ?
N1 Zr1 N3 C12 -80.97(9) . . . . ?
N4 Zr1 N3 C12 133.78(17) . . . . ?
Cl2 Zr1 N3 C12 81.47(9) . . . . ?
Cl1 Zr1 N3 C12 -172.80(9) . . . . ?
N2 Zr1 N3 C11 110.15(9) . . . . ?
N1 Zr1 N3 C11 39.92(9) . . . . ?
N4 Zr1 N3 C11 -105.33(19) . . . . ?
Cl2 Zr1 N3 C11 -157.65(9) . . . . ?
Cl1 Zr1 N3 C11 -51.92(9) . . . . ?
N2 Zr1 N4 C16 37.19(10) . . . . ?
N1 Zr1 N4 C16 107.75(10) . . . . ?
N3 Zr1 N4 C16 -109.03(18) . . . . ?
Cl2 Zr1 N4 C16 -56.66(9) . . . . ?
Cl1 Zr1 N4 C16 -162.34(9) . . . . ?
N2 Zr1 N4 C18 -83.22(9) . . . . ?
N1 Zr1 N4 C18 -12.66(10) . . . . ?
N3 Zr1 N4 C18 130.56(17) . . . . ?
Cl2 Zr1 N4 C18 -177.07(9) . . . . ?
Cl1 Zr1 N4 C18 77.25(9) . . . . ?
N2 Zr1 N4 C17 159.24(11) . . . . ?
N1 Zr1 N4 C17 -130.20(10) . . . . ?
N3 Zr1 N4 C17 13.0(2) . . . . ?
Cl2 Zr1 N4 C17 65.39(10) . . . . ?
Cl1 Zr1 N4 C17 -40.29(10) . . . . ?
C9 N1 C1 C6 -11.9(2) . . . . ?
Zr1 N1 C1 C6 -172.99(11) . . . . ?
C9 N1 C1 C2 167.63(12) . . . . ?
Zr1 N1 C1 C2 6.50(15) . . . . ?
C14 N2 C2 C3 -17.1(2) . . . . ?
Zr1 N2 C2 C3 177.70(11) . . . . ?
C14 N2 C2 C1 165.87(11) . . . . ?
Zr1 N2 C2 C1 0.69(15) . . . . ?
C6 C1 C2 N2 175.06(12) . . . . ?
N1 C1 C2 N2 -4.47(17) . . . . ?
C6 C1 C2 C3 -2.2(2) . . . . ?
N1 C1 C2 C3 178.28(12) . . . . ?
N2 C2 C3 C4 -174.84(13) . . . . ?
C1 C2 C3 C4 2.0(2) . . . . ?
C8 O2 C4 C3 2.8(2) . . . . ?
C8 O2 C4 C5 -178.35(15) . . . . ?
C2 C3 C4 O2 177.70(13) . . . . ?
C2 C3 C4 C5 -1.1(2) . . . . ?
C7 O1 C5 C6 1.2(2) . . . . ?
C7 O1 C5 C4 -178.25(13) . . . . ?
O2 C4 C5 O1 0.93(18) . . . . ?
C3 C4 C5 O1 179.81(13) . . . . ?
O2 C4 C5 C6 -178.57(13) . . . . ?
C3 C4 C5 C6 0.3(2) . . . . ?
O1 C5 C6 C1 -179.96(13) . . . . ?
C4 C5 C6 C1 -0.5(2) . . . . ?
N1 C1 C6 C5 -179.09(13) . . . . ?
C2 C1 C6 C5 1.5(2) . . . . ?
C1 N1 C9 C10 -85.30(14) . . . . ?
Zr1 N1 C9 C10 75.05(14) . . . . ?
N1 C9 C10 C11 -68.49(15) . . . . ?
C13 N3 C11 C10 -179.06(12) . . . . ?
C12 N3 C11 C10 64.93(16) . . . . ?
Zr1 N3 C11 C10 -53.41(15) . . . . ?
C9 C10 C11 N3 63.62(17) . . . . ?
C2 N2 C14 C15 -91.89(14) . . . . ?
Zr1 N2 C14 C15 72.88(13) . . . . ?
N2 C14 C15 C16 -70.40(15) . . . . ?
C18 N4 C16 C15 66.39(16) . . . . ?
C17 N4 C16 C15 -177.70(13) . . . . ?
Zr1 N4 C16 C15 -51.31(15) . . . . ?
C14 C15 C16 N4 64.51(17) . . . . ?
